data_7050733
loop_
_publ_author_name
'Arya, Pious'
'Channa, Asif'
'Cragg, Peter J.'
'Prince, Paul D.'
'Steed, Jonathan W.'

_publ_section_title
;
 C-Donor lariat ether 'scorpionates'
;
_journal_issue 4
_journal_name_full 'New Journal of Chemistry'
_journal_page_first 440
_journal_paper_doi 10.1039/b108522k
_journal_volume 26
_journal_year 2002
_chemical_formula_sum 'C20 H38 N4 O10 Pb'
_chemical_formula_weight 701.73
_space_group_IT_number 61
_symmetry_cell_setting orthorhombic
_symmetry_space_group_name_Hall '-P 2ac 2ab'
_symmetry_space_group_name_H-M 'P b c a'
_atom_sites_solution_hydrogens geom
_atom_sites_solution_primary direct
_atom_sites_solution_secondary difmap
_audit_creation_method SHELXL-97
_cell_angle_alpha 90.00
_cell_angle_beta 90.00
_cell_angle_gamma 90.00
_cell_formula_units_Z 8
_cell_length_a 13.894(3)
_cell_length_b 12.865(3)
_cell_length_c 30.066(6)
_cell_measurement_temperature 296(2)
_cell_volume 5374(2)
_computing_cell_refinement DENZO-SMN
_computing_data_collection 'Nonius Collect'
_computing_data_reduction DENZO-SMN
_computing_molecular_graphics 'XSeed (Barbour, 1999)'
_computing_structure_refinement 'SHELXL-97 (Sheldrick, 1997)'
_computing_structure_solution 'SHELXS-97 (Sheldrick, 1990)'
_diffrn_ambient_temperature 296(2)
_diffrn_measured_fraction_theta_full 0.994
_diffrn_measured_fraction_theta_max 0.994
_diffrn_measurement_device_type KappaCCD
_diffrn_radiation_monochromator graphite
_diffrn_radiation_source 'fine-focus sealed tube'
_diffrn_radiation_type MoK\a
_diffrn_radiation_wavelength 0.71073
_diffrn_reflns_av_R_equivalents 0.1616
_diffrn_reflns_av_sigmaI/netI 0.1271
_diffrn_reflns_limit_h_max 17
_diffrn_reflns_limit_h_min -11
_diffrn_reflns_limit_k_max 14
_diffrn_reflns_limit_k_min -15
_diffrn_reflns_limit_l_max 36
_diffrn_reflns_limit_l_min -36
_diffrn_reflns_number 21245
_diffrn_reflns_theta_full 26.00
_diffrn_reflns_theta_max 26.00
_diffrn_reflns_theta_min 2.55
_diffrn_standards_decay_% 0
_exptl_absorpt_coefficient_mu 6.335
_exptl_absorpt_correction_T_max 0.7424
_exptl_absorpt_correction_T_min 0.1438
_exptl_crystal_colour colourless
_exptl_crystal_density_diffrn 1.735
_exptl_crystal_density_method 'not measured'
_exptl_crystal_description plate
_exptl_crystal_F_000 2784
_exptl_crystal_size_max 0.50
_exptl_crystal_size_mid 0.30
_exptl_crystal_size_min 0.05
_refine_diff_density_max 0.804
_refine_diff_density_min -0.927
_refine_diff_density_rms 0.168
_refine_ls_extinction_method none
_refine_ls_goodness_of_fit_ref 1.172
_refine_ls_hydrogen_treatment mixed
_refine_ls_matrix_type full
_refine_ls_number_parameters 334
_refine_ls_number_reflns 5248
_refine_ls_number_restraints 0
_refine_ls_restrained_S_all 1.172
_refine_ls_R_factor_all 0.1388
_refine_ls_R_factor_gt 0.0783
_refine_ls_shift/su_max 0.029
_refine_ls_shift/su_mean 0.002
_refine_ls_structure_factor_coef Fsqd
_refine_ls_weighting_details 'calc w=1/[\s^2^(Fo^2^)+(0.0045P)^2^+26.1687P] where P=(Fo^2^+2Fc^2^)/3'
_refine_ls_weighting_scheme calc
_refine_ls_wR_factor_gt 0.1156
_refine_ls_wR_factor_ref 0.1290
_reflns_number_gt 3436
_reflns_number_total 5248
_reflns_threshold_expression >2sigma(I)
_cod_data_source_file b108522k.txt
_cod_data_source_block ac65o
_cod_original_cell_volume 5374.2(19)
_cod_original_sg_symbol_H-M Pbca
_cod_database_code 7050733

loop_
_symmetry_equiv_pos_as_xyz
'x, y, z'
'-x+1/2, -y, z+1/2'
'x+1/2, -y+1/2, -z'
'-x, y+1/2, -z+1/2'
'-x, -y, -z'
'x-1/2, y, -z-1/2'
'-x-1/2, y-1/2, z'
'x, -y-1/2, z-1/2'

loop_
_atom_site_label
_atom_site_type_symbol
_atom_site_fract_x
_atom_site_fract_y
_atom_site_fract_z
_atom_site_U_iso_or_equiv
_atom_site_adp_type
_atom_site_occupancy
_atom_site_symmetry_multiplicity
_atom_site_calc_flag
_atom_site_refinement_flags
_atom_site_disorder_assembly
_atom_site_disorder_group
Pb1 Pb 0.01845(3) 0.94545(3) 0.365017(12) 0.04616(15) Uani 1 1 d . . .
O1 O -0.1141(6) 0.8137(7) 0.3341(3) 0.076(2) Uani 1 1 d . . .
N1 N -0.1130(7) 0.8566(8) 0.4266(3) 0.065(3) Uani 1 1 d . . .
C1 C -0.2015(9) 0.8534(11) 0.4004(4) 0.076(4) Uani 1 1 d . . .
H1A H -0.2164 0.9227 0.3897 0.091 Uiso 1 1 calc R . .
H1B H -0.2543 0.8305 0.4191 0.091 Uiso 1 1 calc R . .
O2 O 0.0565(6) 0.8367(6) 0.2896(2) 0.061(2) Uani 1 1 d . . .
N2 N 0.1934(6) 0.9956(7) 0.3218(3) 0.050(2) Uani 1 1 d . . .
C2 C -0.1914(10) 0.7800(12) 0.3611(5) 0.093(5) Uani 1 1 d . . .
H2A H -0.1792 0.7100 0.3716 0.112 Uiso 1 1 calc R . .
H2B H -0.2505 0.7795 0.3439 0.112 Uiso 1 1 calc R . .
O3 O 0.0788(6) 1.1443(6) 0.3692(3) 0.064(2) Uani 1 1 d . . .
N3 N 0.1488(7) 0.8002(9) 0.4220(4) 0.062(3) Uani 1 1 d . . .
C3 C -0.0867(10) 0.7423(10) 0.2995(5) 0.079(4) Uani 1 1 d . . .
H3A H -0.1438 0.7169 0.2845 0.095 Uiso 1 1 calc R . .
H3B H -0.0535 0.6833 0.3125 0.095 Uiso 1 1 calc R . .
O4 O -0.0342(6) 1.0700(5) 0.4368(2) 0.061(2) Uani 1 1 d . . .
N4 N -0.1260(7) 1.0856(7) 0.3066(3) 0.046(2) Uani 1 1 d . . .
C4 C -0.0238(10) 0.7943(11) 0.2676(5) 0.082(4) Uani 1 1 d . . .
H4A H -0.0024 0.7448 0.2453 0.098 Uiso 1 1 calc R . .
H4B H -0.0590 0.8492 0.2526 0.098 Uiso 1 1 calc R . .
O5 O 0.1229(6) 0.7782(6) 0.3832(3) 0.068(2) Uani 1 1 d . . .
C5 C 0.1183(10) 0.8916(11) 0.2608(4) 0.071(4) Uani 1 1 d . . .
H5A H 0.0857 0.9532 0.2499 0.085 Uiso 1 1 calc R . .
H5B H 0.1342 0.8483 0.2355 0.085 Uiso 1 1 calc R . .
O6 O 0.1305(7) 0.8913(8) 0.4352(3) 0.079(3) Uani 1 1 d . . .
C6 C 0.2067(9) 0.9221(9) 0.2838(4) 0.066(3) Uani 1 1 d . . .
H6A H 0.2498 0.9539 0.2624 0.079 Uiso 1 1 calc R . .
H6B H 0.2379 0.8598 0.2949 0.079 Uiso 1 1 calc R . .
O7 O 0.1884(8) 0.7376(9) 0.4456(4) 0.121(4) Uani 1 1 d . . .
C7 C 0.1763(9) 1.1031(9) 0.3061(4) 0.063(3) Uani 1 1 d . . .
H7A H 0.2323 1.1266 0.2896 0.076 Uiso 1 1 calc R . .
H7B H 0.1219 1.1032 0.2859 0.076 Uiso 1 1 calc R . .
O8 O -0.0540(8) 1.0463(7) 0.2898(3) 0.089(3) Uani 1 1 d . . .
C8 C 0.1570(9) 1.1770(9) 0.3426(4) 0.066(3) Uani 1 1 d . . .
H8A H 0.2140 1.1834 0.3610 0.079 Uiso 1 1 calc R . .
H8B H 0.1429 1.2449 0.3302 0.079 Uiso 1 1 calc R . .
O9 O -0.1447(7) 1.0670(7) 0.3454(3) 0.090(3) Uani 1 1 d . . .
C9 C 0.0676(11) 1.1999(9) 0.4099(4) 0.077(4) Uani 1 1 d . . .
H9A H 0.0747 1.2739 0.4047 0.093 Uiso 1 1 calc R . .
H9B H 0.1166 1.1784 0.4310 0.093 Uiso 1 1 calc R . .
O10 O -0.1726(9) 1.1455(10) 0.2840(3) 0.120(4) Uani 1 1 d . . .
C10 C -0.0284(11) 1.1778(9) 0.4279(5) 0.077(4) Uani 1 1 d . . .
H10A H -0.0388 1.2171 0.4550 0.093 Uiso 1 1 calc R . .
H10B H -0.0774 1.1977 0.4065 0.093 Uiso 1 1 calc R . .
C11 C -0.1263(10) 1.0392(11) 0.4542(4) 0.076(4) Uani 1 1 d . . .
H11A H -0.1760 1.0519 0.4322 0.091 Uiso 1 1 calc R . .
H11B H -0.1412 1.0797 0.4805 0.091 Uiso 1 1 calc R . .
C12 C -0.1239(9) 0.9275(9) 0.4656(4) 0.067(4) Uani 1 1 d . . .
H12A H -0.1829 0.9098 0.4811 0.080 Uiso 1 1 calc R . .
H12B H -0.0709 0.9153 0.4859 0.080 Uiso 1 1 calc R . .
C13 C -0.0792(11) 0.7533(10) 0.4414(4) 0.076(4) Uani 1 1 d . . .
H13A H -0.0214 0.7630 0.4590 0.092 Uiso 1 1 calc R . .
H13B H -0.0614 0.7134 0.4153 0.092 Uiso 1 1 calc R . .
C14 C -0.1500(12) 0.6892(12) 0.4686(6) 0.107(6) Uani 1 1 d . . .
H14A H -0.1657 0.7266 0.4956 0.129 Uiso 1 1 calc R . .
H14B H -0.2089 0.6806 0.4517 0.129 Uiso 1 1 calc R . .
C15 C -0.1133(15) 0.5889(14) 0.4801(6) 0.124(7) Uani 1 1 d . . .
H15 H -0.0667 0.5610 0.4614 0.148 Uiso 1 1 calc R . .
C16 C -0.1381(14) 0.5341(16) 0.5134(7) 0.144(8) Uani 1 1 d . . .
H16A H -0.1844 0.5586 0.5331 0.173 Uiso 1 1 calc R . .
H16B H -0.1098 0.4695 0.5181 0.173 Uiso 1 1 calc R . .
C17 C 0.2749(8) 0.9897(8) 0.3527(3) 0.050(3) Uani 1 1 d . B .
H17A H 0.2812 0.9182 0.3625 0.060 Uiso 1 1 calc R . .
H17B H 0.2595 1.0312 0.3787 0.060 Uiso 1 1 calc R . .
C18 C 0.3718(9) 1.0251(11) 0.3352(4) 0.074(4) Uani 1 1 d . . .
H18A H 0.3659 1.0973 0.3263 0.089 Uiso 1 1 calc R A 1
H18B H 0.3860 0.9853 0.3086 0.089 Uiso 1 1 calc R A 1
C19 C 0.462(4) 1.016(4) 0.368(2) 0.062(18) Uani 0.50 1 d P B 1
H19 H 0.4597 1.0592 0.3926 0.074 Uiso 0.50 1 calc PR B 1
C20 C 0.525(6) 0.967(6) 0.3659(18) 0.12(4) Uani 0.50 1 d P B 1
H20A H 0.5322 0.9215 0.3422 0.149 Uiso 0.50 1 calc PR B 1
H20B H 0.5715 0.9709 0.3880 0.149 Uiso 0.50 1 calc PR B 1
C20A C 0.526(4) 0.953(5) 0.363(2) 0.11(3) Uani 0.50 1 d P B 2
H20C H 0.5438 0.9226 0.3366 0.135 Uiso 0.50 1 calc PR B 2
H20D H 0.5656 0.9464 0.3882 0.135 Uiso 0.50 1 calc PR B 2
C19A C 0.436(4) 1.009(6) 0.367(2) 0.09(2) Uani 0.50 1 d P B 2
H19A H 0.4223 1.0371 0.3945 0.108 Uiso 0.50 1 calc PR B 2

loop_
_atom_site_aniso_label
_atom_site_aniso_U_11
_atom_site_aniso_U_22
_atom_site_aniso_U_33
_atom_site_aniso_U_23
_atom_site_aniso_U_13
_atom_site_aniso_U_12
Pb1 0.0474(2) 0.0476(2) 0.0434(2) -0.0027(2) -0.0054(2) 0.0023(2)
O1 0.073(6) 0.091(6) 0.063(5) -0.013(5) -0.002(5) -0.025(5)
N1 0.063(7) 0.071(7) 0.061(6) -0.012(6) 0.010(5) -0.016(6)
C1 0.057(9) 0.108(10) 0.063(8) -0.013(8) 0.005(7) -0.023(8)
O2 0.058(5) 0.073(5) 0.051(4) -0.007(4) -0.011(4) -0.009(4)
N2 0.053(6) 0.049(5) 0.049(5) 0.008(5) -0.003(4) 0.001(5)
C2 0.068(10) 0.128(12) 0.084(10) 0.002(10) -0.005(8) -0.043(9)
O3 0.060(5) 0.058(5) 0.073(5) -0.006(5) 0.016(5) 0.003(4)
N3 0.064(7) 0.069(7) 0.052(7) 0.010(6) -0.002(5) 0.007(6)
C3 0.070(10) 0.076(9) 0.091(10) -0.024(9) -0.007(8) -0.014(7)
O4 0.076(6) 0.055(5) 0.054(4) -0.003(4) 0.001(4) 0.005(4)
N4 0.052(6) 0.050(6) 0.035(5) 0.002(4) -0.010(5) 0.020(5)
C4 0.062(9) 0.095(10) 0.088(9) -0.042(8) 0.005(8) -0.023(8)
O5 0.082(7) 0.064(5) 0.059(5) -0.003(5) 0.000(5) 0.007(4)
C5 0.077(10) 0.083(9) 0.052(8) -0.015(7) -0.009(7) 0.009(8)
O6 0.084(7) 0.099(7) 0.054(5) -0.014(5) -0.014(5) 0.001(6)
C6 0.057(8) 0.081(9) 0.060(7) -0.014(7) 0.006(6) 0.016(7)
O7 0.115(9) 0.144(10) 0.103(8) 0.057(8) -0.018(7) 0.038(8)
C7 0.052(8) 0.071(8) 0.066(8) 0.020(7) -0.005(6) -0.003(6)
O8 0.093(8) 0.097(7) 0.076(6) 0.012(6) 0.001(5) 0.026(6)
C8 0.073(9) 0.043(7) 0.080(9) 0.012(7) -0.004(7) 0.001(6)
O9 0.099(8) 0.098(7) 0.072(6) 0.008(6) 0.004(5) 0.020(6)
C9 0.111(12) 0.054(7) 0.067(9) -0.010(7) -0.007(8) -0.004(8)
O10 0.130(10) 0.150(10) 0.081(7) 0.018(7) -0.010(6) 0.071(8)
C10 0.093(12) 0.064(8) 0.076(9) -0.017(7) -0.007(8) 0.010(8)
C11 0.059(9) 0.103(11) 0.066(8) -0.009(8) 0.009(7) 0.011(8)
C12 0.055(8) 0.082(10) 0.064(8) -0.003(7) 0.014(6) -0.010(7)
C13 0.098(11) 0.063(8) 0.068(9) 0.016(7) 0.016(8) -0.021(8)
C14 0.113(14) 0.104(13) 0.104(12) 0.034(10) 0.012(10) -0.029(11)
C15 0.150(18) 0.109(14) 0.112(14) 0.054(12) 0.041(13) -0.002(12)
C16 0.092(14) 0.160(19) 0.18(2) 0.042(17) -0.002(14) 0.019(13)
C17 0.050(7) 0.053(6) 0.048(7) 0.002(5) 0.007(5) 0.003(5)
C18 0.054(9) 0.093(10) 0.075(9) 0.005(8) -0.001(7) 0.003(7)
C19 0.03(4) 0.06(2) 0.09(3) -0.04(2) -0.03(2) -0.02(2)
C20 0.15(8) 0.15(7) 0.07(3) 0.05(4) 0.01(4) -0.02(5)
C20A 0.04(3) 0.10(3) 0.20(6) -0.04(3) -0.04(3) 0.02(3)
C19A 0.02(3) 0.14(5) 0.11(4) 0.05(3) -0.02(2) -0.02(2)

loop_
_atom_type_symbol
_atom_type_description
_atom_type_scat_dispersion_real
_atom_type_scat_dispersion_imag
_atom_type_scat_source
C C 0.0033 0.0016 'International Tables Vol C Tables 4.2.6.8 and 6.1.1.4'
H H 0.0000 0.0000 'International Tables Vol C Tables 4.2.6.8 and 6.1.1.4'
N N 0.0061 0.0033 'International Tables Vol C Tables 4.2.6.8 and 6.1.1.4'
O O 0.0106 0.0060 'International Tables Vol C Tables 4.2.6.8 and 6.1.1.4'
Pb Pb -3.3944 10.1111 'International Tables Vol C Tables 4.2.6.8 and 6.1.1.4'

loop_
_geom_angle_atom_site_label_1
_geom_angle_atom_site_label_2
_geom_angle_atom_site_label_3
_geom_angle
_geom_angle_site_symmetry_1
_geom_angle_site_symmetry_3
_geom_angle_publ_flag
O5 Pb1 O1 86.2(3) . . ?
O5 Pb1 O3 126.2(3) . . ?
O1 Pb1 O3 146.4(3) . . ?
O5 Pb1 O6 47.0(3) . . ?
O1 Pb1 O6 120.3(3) . . ?
O3 Pb1 O6 91.7(3) . . ?
O5 Pb1 O2 69.4(2) . . ?
O1 Pb1 O2 61.1(3) . . ?
O3 Pb1 O2 117.8(2) . . ?
O6 Pb1 O2 113.9(3) . . ?
C2 O1 C3 114.8(10) . . ?
C2 O1 Pb1 121.2(7) . . ?
C3 O1 Pb1 118.3(7) . . ?
C1 N1 C13 113.9(10) . . ?
C1 N1 C12 110.8(10) . . ?
C13 N1 C12 110.2(9) . . ?
N1 C1 C2 111.0(11) . . ?
C4 O2 C5 112.9(9) . . ?
C4 O2 Pb1 115.9(7) . . ?
C5 O2 Pb1 111.9(6) . . ?
C17 N2 C7 111.9(9) . . ?
C17 N2 C6 110.8(9) . . ?
C7 N2 C6 111.6(9) . . ?
O1 C2 C1 109.1(11) . . ?
C8 O3 C9 114.8(10) . . ?
C8 O3 Pb1 119.7(6) . . ?
C9 O3 Pb1 118.8(7) . . ?
O7 N3 O5 121.9(12) . . ?
O7 N3 O6 121.8(12) . . ?
O5 N3 O6 116.4(10) . . ?
O1 C3 C4 109.9(10) . . ?
C10 O4 C11 112.9(10) . . ?
O10 N4 O9 123.2(11) . . ?
O10 N4 O8 117.6(10) . . ?
O9 N4 O8 119.1(9) . . ?
O2 C4 C3 110.1(11) . . ?
N3 O5 Pb1 99.5(7) . . ?
O2 C5 C6 110.8(10) . . ?
N3 O6 Pb1 96.3(7) . . ?
C5 C6 N2 115.2(10) . . ?
C8 C7 N2 113.2(9) . . ?
O3 C8 C7 111.6(10) . . ?
O3 C9 C10 108.5(11) . . ?
O4 C10 C9 108.1(11) . . ?
O4 C11 C12 109.4(10) . . ?
C11 C12 N1 114.5(10) . . ?
N1 C13 C14 116.4(12) . . ?
C15 C14 C13 112.9(15) . . ?
C16 C15 C14 126(2) . . ?
N2 C17 C18 116.7(9) . . ?
C19A C18 C17 108(3) . . ?
C19A C18 C19 10(5) . . ?
C17 C18 C19 117(3) . . ?
C20 C19 C18 130(5) . . ?
C18 C19A C20A 128(6) . . ?

loop_
_geom_bond_atom_site_label_1
_geom_bond_atom_site_label_2
_geom_bond_distance
_geom_bond_site_symmetry_2
_geom_bond_publ_flag
Pb1 O5 2.652(8) . ?
Pb1 O1 2.670(8) . ?
Pb1 O3 2.695(8) . ?
Pb1 O6 2.712(8) . ?
Pb1 O2 2.717(7) . ?
O1 C2 1.415(15) . ?
O1 C3 1.437(14) . ?
N1 C1 1.460(15) . ?
N1 C13 1.478(15) . ?
N1 C12 1.493(14) . ?
C1 C2 1.519(17) . ?
O2 C4 1.406(14) . ?
O2 C5 1.408(14) . ?
N2 C17 1.469(13) . ?
N2 C7 1.480(13) . ?
N2 C6 1.493(13) . ?
O3 C8 1.413(14) . ?
O3 C9 1.428(13) . ?
N3 O7 1.208(12) . ?
N3 O5 1.254(12) . ?
N3 O6 1.262(12) . ?
C3 C4 1.461(18) . ?
O4 C10 1.415(14) . ?
O4 C11 1.438(15) . ?
N4 O10 1.215(11) . ?
N4 O9 1.218(11) . ?
N4 O8 1.230(12) . ?
C5 C6 1.464(17) . ?
C7 C8 1.476(16) . ?
C9 C10 1.468(18) . ?
C11 C12 1.478(16) . ?
C13 C14 1.522(17) . ?
C14 C15 1.43(2) . ?
C15 C16 1.27(2) . ?
C17 C18 1.516(16) . ?
C18 C19A 1.32(6) . ?
C18 C19 1.60(6) . ?
C19 C20 1.07(10) . ?
C20A C19A 1.44(9) . ?

loop_
_geom_torsion_atom_site_label_1
_geom_torsion_atom_site_label_2
_geom_torsion_atom_site_label_3
_geom_torsion_atom_site_label_4
_geom_torsion
_geom_torsion_site_symmetry_1
_geom_torsion_site_symmetry_2
_geom_torsion_site_symmetry_3
_geom_torsion_site_symmetry_4
_geom_torsion_publ_flag
O5 Pb1 O1 C2 95.5(10) . . . . ?
O3 Pb1 O1 C2 -98.4(10) . . . . ?
O6 Pb1 O1 C2 61.7(11) . . . . ?
O2 Pb1 O1 C2 164.0(11) . . . . ?
O5 Pb1 O1 C3 -56.6(8) . . . . ?
O3 Pb1 O1 C3 109.4(9) . . . . ?
O6 Pb1 O1 C3 -90.4(9) . . . . ?
O2 Pb1 O1 C3 11.9(8) . . . . ?
C13 N1 C1 C2 -54.3(14) . . . . ?
C12 N1 C1 C2 -179.1(10) . . . . ?
O5 Pb1 O2 C4 116.1(9) . . . . ?
O1 Pb1 O2 C4 18.7(8) . . . . ?
O3 Pb1 O2 C4 -122.9(8) . . . . ?
O6 Pb1 O2 C4 131.4(9) . . . . ?
O5 Pb1 O2 C5 -112.5(8) . . . . ?
O1 Pb1 O2 C5 150.2(8) . . . . ?
O3 Pb1 O2 C5 8.5(8) . . . . ?
O6 Pb1 O2 C5 -97.1(7) . . . . ?
C3 O1 C2 C1 170.6(11) . . . . ?
Pb1 O1 C2 C1 17.6(15) . . . . ?
N1 C1 C2 O1 -58.9(15) . . . . ?
O5 Pb1 O3 C8 59.5(9) . . . . ?
O1 Pb1 O3 C8 -103.2(8) . . . . ?
O6 Pb1 O3 C8 93.9(8) . . . . ?
O2 Pb1 O3 C8 -24.3(8) . . . . ?
O5 Pb1 O3 C9 -90.4(9) . . . . ?
O1 Pb1 O3 C9 107.0(9) . . . . ?
O6 Pb1 O3 C9 -55.9(9) . . . . ?
O2 Pb1 O3 C9 -174.2(8) . . . . ?
C2 O1 C3 C4 166.4(12) . . . . ?
Pb1 O1 C3 C4 -39.8(14) . . . . ?
C5 O2 C4 C3 -177.6(11) . . . . ?
Pb1 O2 C4 C3 -46.6(13) . . . . ?
O1 C3 C4 O2 56.0(15) . . . . ?
O7 N3 O5 Pb1 170.0(11) . . . . ?
O6 N3 O5 Pb1 -9.4(11) . . . . ?
O1 Pb1 O5 N3 -133.5(7) . . . . ?
O3 Pb1 O5 N3 56.0(7) . . . . ?
O6 Pb1 O5 N3 5.3(6) . . . . ?
O2 Pb1 O5 N3 166.1(7) . . . . ?
C4 O2 C5 C6 -172.4(10) . . . . ?
Pb1 O2 C5 C6 54.7(11) . . . . ?
O7 N3 O6 Pb1 -170.3(11) . . . . ?
O5 N3 O6 Pb1 9.1(10) . . . . ?
O5 Pb1 O6 N3 -5.3(6) . . . . ?
O1 Pb1 O6 N3 44.2(8) . . . . ?
O3 Pb1 O6 N3 -146.6(7) . . . . ?
O2 Pb1 O6 N3 -25.0(7) . . . . ?
O2 C5 C6 N2 -63.4(14) . . . . ?
C17 N2 C6 C5 157.7(10) . . . . ?
C7 N2 C6 C5 -76.8(13) . . . . ?
C17 N2 C7 C8 -58.5(13) . . . . ?
C6 N2 C7 C8 176.6(10) . . . . ?
C9 O3 C8 C7 168.2(10) . . . . ?
Pb1 O3 C8 C7 17.1(12) . . . . ?
N2 C7 C8 O3 -55.8(13) . . . . ?
C8 O3 C9 C10 165.2(10) . . . . ?
Pb1 O3 C9 C10 -43.5(13) . . . . ?
C11 O4 C10 C9 -179.4(10) . . . . ?
O3 C9 C10 O4 62.1(13) . . . . ?
C10 O4 C11 C12 -175.9(10) . . . . ?
O4 C11 C12 N1 -66.3(14) . . . . ?
C1 N1 C12 C11 -71.9(13) . . . . ?
C13 N1 C12 C11 161.2(11) . . . . ?
C1 N1 C13 C14 -56.7(15) . . . . ?
C12 N1 C13 C14 68.5(14) . . . . ?
N1 C13 C14 C15 177.7(14) . . . . ?
C13 C14 C15 C16 154(2) . . . . ?
C7 N2 C17 C18 -59.8(13) . . . . ?
C6 N2 C17 C18 65.6(13) . . . . ?
N2 C17 C18 C19A -177(4) . . . . ?
N2 C17 C18 C19 -178(2) . . . . ?
C19A C18 C19 C20 106(30) . . . . ?
C17 C18 C19 C20 113(8) . . . . ?
C17 C18 C19A C20A 127(6) . . . . ?
C19 C18 C19A C20A -60(27) . . . . ?
